data_4318940
loop_
_publ_author_name
'Arno F. Stassen'
'Huub Kooijman'
'Anthony L. Spek'
'L. Jos de Jongh'
'Jaap G. Haasnoot'
'Jan Reedijk'

_publ_contact_author_address
;   Bijvoet Center for Biomolecular Research
    Department of Crystal and Structural Chemistry
    Utrecht University
    Padualaan 8
    3584 CH Utrecht
    The Netherlands
;
_publ_contact_author_email h.kooijman@chem.uu.nl
_publ_contact_author_fax '+31 30 2533940'
_publ_contact_author_name '   Dr. H. Kooijman'
_publ_contact_author_phone '+31 30 2532533'
_publ_section_title
;
 Strongly Isolated Ferromagnetic Layers in Poly-trans-\m-dichloro- and
 Poly-trans-\m-dibromobis(1-(2-chloroethyl)-tetrazole-N4)copper(II)
 Complexes
;
_journal_name_full 'Inorganic Chemistry'
_journal_page_first 6468
_journal_page_last 6473
_journal_paper_doi 10.1021/ic0257470
_journal_volume 41
_journal_year 2002
_chemical_compound_source 'see text'
_chemical_formula_moiety 'C6 H10 Cl4 Cu N8'
_chemical_formula_sum 'C6 H10 Cl4 Cu N8'
_chemical_formula_weight 399.57
_chemical_name_systematic
;
 ?
;
_space_group_IT_number 14
_symmetry_cell_setting monoclinic
_symmetry_space_group_name_Hall '-P 2ybc'
_symmetry_space_group_name_H-M 'P 1 21/c 1'
_atom_sites_solution_hydrogens difmap
_atom_sites_solution_primary direct
_atom_sites_solution_secondary difmap
_cell_angle_alpha 90
_cell_angle_beta 98.054(12)
_cell_angle_gamma 90
_cell_formula_units_Z 2
_cell_length_a 13.883(2)
_cell_length_b 6.6819(12)
_cell_length_c 7.2995(12)
_cell_measurement_reflns_used 264
_cell_measurement_temperature 150
_cell_measurement_theta_max 25.0
_cell_measurement_theta_min 2.0
_cell_volume 670.46(19)
_computing_cell_refinement 'Denzo (Otwinowski & Minor, 1997)'
_computing_data_collection 'Collect (Nonius, 1998)'
_computing_data_reduction 'Denzo (Otwinowski & Minor, 1997)'
_computing_molecular_graphics 'PLATON (Spek, 2002)'
_computing_publication_material 'PLATON (Spek, 2002)'
_computing_structure_refinement 'SHELXL-97 (Sheldrick, 1997)'
_computing_structure_solution 'SHELXS86 (Sheldrick, 1986)'
_diffrn_ambient_temperature 150
_diffrn_detector_area_resol_mean 18.4
_diffrn_measured_fraction_theta_full 0.998
_diffrn_measured_fraction_theta_max 0.998
_diffrn_measurement_device_type 'Nonius Kappa CCD area detector'
_diffrn_measurement_method '\f scans and \w scans with \k offset'
_diffrn_radiation_monochromator graphite
_diffrn_radiation_source 'Rotating Anode'
_diffrn_radiation_type MoKa
_diffrn_radiation_wavelength 0.71073
_diffrn_reflns_av_R_equivalents 0.0539
_diffrn_reflns_av_sigmaI/netI 0.0246
_diffrn_reflns_limit_h_max 18
_diffrn_reflns_limit_h_min -18
_diffrn_reflns_limit_k_max 8
_diffrn_reflns_limit_k_min -8
_diffrn_reflns_limit_l_max 9
_diffrn_reflns_limit_l_min -7
_diffrn_reflns_number 9382
_diffrn_reflns_reduction_process
;
 ?
;
_diffrn_reflns_theta_full 27.50
_diffrn_reflns_theta_max 27.50
_diffrn_reflns_theta_min 1.48
_diffrn_standards_number 0
_exptl_absorpt_coefficient_mu 2.423
_exptl_absorpt_correction_T_max 0.784
_exptl_absorpt_correction_T_min 0.523
_exptl_absorpt_correction_type multi-scan
_exptl_absorpt_process_details '(Spek, 2002)'
_exptl_crystal_colour 'blue green'
_exptl_crystal_density_diffrn 1.979
_exptl_crystal_density_meas 1.97
_exptl_crystal_description plate
_exptl_crystal_F_000 398
_exptl_crystal_size_max 0.3
_exptl_crystal_size_mid 0.3
_exptl_crystal_size_min 0.1
_refine_diff_density_max 0.517
_refine_diff_density_min -0.685
_refine_diff_density_rms 0.152
_refine_ls_abs_structure_Flack none
_refine_ls_extinction_method none
_refine_ls_goodness_of_fit_ref 1.104
_refine_ls_hydrogen_treatment refxyz
_refine_ls_matrix_type full
_refine_ls_number_parameters 108
_refine_ls_number_reflns 1534
_refine_ls_number_restraints 0
_refine_ls_restrained_S_all 1.104
_refine_ls_R_factor_all 0.0260
_refine_ls_R_factor_gt 0.0238
_refine_ls_shift/su_max 0.000
_refine_ls_shift/su_mean 0.000
_refine_ls_structure_factor_coef Fsqd
_refine_ls_weighting_details 'w=1/[\s^2^(F~o~^2^)+(0.0447P)^2^+0.25P] where P=(F~o~^2^+2Fc^2^)/3'
_refine_ls_weighting_scheme calc
_refine_ls_wR_factor_gt 0.0661
_refine_ls_wR_factor_ref 0.0680
_reflns_number_gt 1496
_reflns_number_total 1534
_reflns_threshold_expression I>2\s(I)
_cod_data_source_file ic0257470_s1_2.cif
_cod_data_source_block 1
_cod_depositor_comments
;
The following automatic conversions were performed:

'_symmetry_cell_setting' value 'Monoclinic' changed to 'monoclinic'
according to the built-in table from CIF Core dictionary named
'cif_core.dic' version 2.4.1 from
2010-06-29.

'_atom_sites_solution_primary' value 'direct ' changed
to 'direct' according to the built-in table from CIF Core dictionary
named 'cif_core.dic' version 2.4.1 from
2010-06-29.

'_atom_sites_solution_secondary' value 'difmap ' changed
to 'difmap' according to the built-in table from CIF Core dictionary
named 'cif_core.dic' version 2.4.1 from 2010-06-29.

Automatic conversion script
Id: cif_fix_values 1646 2011-03-28 12:23:43Z adriana 
;
_cod_original_sg_symbol_H-M 'P 21/c'
_cod_database_code 4318940

loop_
_symmetry_equiv_pos_as_xyz
x,y,z
-x,1/2+y,1/2-z
-x,-y,-z
x,1/2-y,1/2+z

loop_
_atom_site_aniso_label
_atom_site_aniso_U_11
_atom_site_aniso_U_22
_atom_site_aniso_U_33
_atom_site_aniso_U_23
_atom_site_aniso_U_13
_atom_site_aniso_U_12
Cu1 0.0100(2) 0.0081(2) 0.0149(2) 0.0048(1) 0.0044(1) 0.0024(1)
Cl1 0.0147(2) 0.0094(2) 0.0116(2) 0.0015(1) 0.0044(1) -0.0006(1)
Cl2 0.0215(2) 0.0188(2) 0.0227(2) 0.0025(1) 0.0057(2) 0.0114(1)
N1 0.0128(6) 0.0084(5) 0.0152(6) 0.0000(4) 0.0030(5) 0.0010(4)
N2 0.0150(6) 0.0135(6) 0.0298(7) -0.0055(5) -0.0017(5) 0.0015(5)
N3 0.0147(6) 0.0128(6) 0.0315(7) -0.0055(5) -0.0004(5) 0.0007(5)
N4 0.0116(5) 0.0090(5) 0.0140(6) 0.0014(4) 0.0031(4) 0.0006(4)
C5 0.0125(6) 0.0096(6) 0.0141(6) 0.0009(5) 0.0032(5) 0.0000(5)
C6 0.0151(7) 0.0102(7) 0.0262(8) 0.0046(6) 0.0061(6) 0.0053(6)
C7 0.0163(7) 0.0122(7) 0.0249(8) 0.0015(6) 0.0063(6) 0.0043(6)

loop_
_atom_site_label
_atom_site_type_symbol
_atom_site_thermal_displace_type
_atom_site_fract_x
_atom_site_fract_y
_atom_site_fract_z
_atom_site_occupancy
_atom_site_U_iso_or_equiv
_atom_site_calc_flag
_atom_site_refinement_flags
Cu1 Cu Uani 0.00000 1.00000 0.00000 1.000 0.0108(1) . .
Cl1 Cl Uani 0.06644(2) 1.20843(5) -0.19858(4) 1.000 0.0117(1) . .
Cl2 Cl Uani 0.43575(3) 0.19780(6) 0.07386(6) 1.000 0.0207(1) . .
N1 N Uani 0.23012(9) 0.61415(18) 0.10343(17) 1.000 0.0120(3) . .
N2 N Uani 0.27401(10) 0.7874(2) 0.1638(2) 1.000 0.0199(4) . .
N3 N Uani 0.21004(10) 0.9274(2) 0.1301(2) 1.000 0.0200(4) . .
N4 N Uani 0.12441(9) 0.84752(18) 0.04954(17) 1.000 0.0114(3) . .
C5 C Uani 0.13837(11) 0.6532(2) 0.0344(2) 1.000 0.0119(3) . .
C6 C Uani 0.28103(11) 0.4212(2) 0.1247(2) 1.000 0.0169(4) . .
C7 C Uani 0.37787(12) 0.4378(2) 0.0532(2) 1.000 0.0175(4) . .
H5 H Uiso 0.0982(16) 0.562(3) -0.013(3) 1.000 0.016(5) . .
H6A H Uiso 0.2413(17) 0.330(4) 0.063(3) 1.000 0.030(6) . .
H6B H Uiso 0.2899(18) 0.387(4) 0.252(4) 1.000 0.033(6) . .
H7A H Uiso 0.4201(19) 0.532(4) 0.123(4) 1.000 0.030(6) . .
H7B H Uiso 0.3683(19) 0.479(3) -0.071(4) 1.000 0.023(6) . .

loop_
_atom_type_symbol
_atom_type_description
_atom_type_scat_dispersion_real
_atom_type_scat_dispersion_imag
_atom_type_scat_source
N N 0.0061 0.0033 'International Tables Vol C Tables 4.2.6.8 and 6.1.1.4'
Cu Cu 0.3201 1.2651 'International Tables Vol C Tables 4.2.6.8 and 6.1.1.4'
Cl Cl 0.1484 0.1585 'International Tables Vol C Tables 4.2.6.8 and 6.1.1.4'
H H 0.0000 0.0000 'International Tables Vol C Tables 4.2.6.8 and 6.1.1.4'
C C 0.0033 0.0016 'International Tables Vol C Tables 4.2.6.8 and 6.1.1.4'

loop_
_geom_angle_atom_site_label_1
_geom_angle_atom_site_label_2
_geom_angle_atom_site_label_3
_geom_angle
_geom_angle_site_symmetry_1
_geom_angle_site_symmetry_2
_geom_angle_site_symmetry_3
_geom_angle_publ_flag
Cl1 Cu1 N4 90.58(4) . . . yes
Cl1 Cu1 Cl1 180.00 . . 3_575 yes
Cl1 Cu1 N4 89.42(4) . . 3_575 yes
Cl1 Cu1 N4 89.42(4) 3_575 . . yes
N4 Cu1 N4 180.00 . . 3_575 yes
Cl1 Cu1 N4 90.58(4) 3_575 . 3_575 yes
N2 N1 C5 108.64(12) . . . yes
N2 N1 C6 121.93(12) . . . yes
C5 N1 C6 129.38(12) . . . yes
N1 N2 N3 106.97(13) . . . yes
N2 N3 N4 109.56(12) . . . yes
Cu1 N4 N3 124.09(10) . . . yes
Cu1 N4 C5 128.40(11) . . . yes
N3 N4 C5 107.02(12) . . . yes
N1 C5 N4 107.80(13) . . . yes
N1 C6 C7 109.70(11) . . . yes
Cl2 C7 C6 108.38(10) . . . yes
N1 C5 H5 122.9(14) . . . no
N4 C5 H5 129.2(14) . . . no
N1 C6 H6A 106.8(16) . . . no
N1 C6 H6B 108.1(16) . . . no
C7 C6 H6A 112.9(15) . . . no
C7 C6 H6B 110.9(15) . . . no
H6A C6 H6B 108(2) . . . no
Cl2 C7 H7A 108.1(16) . . . no
Cl2 C7 H7B 110.2(14) . . . no
C6 C7 H7A 111.9(16) . . . no
C6 C7 H7B 110.0(16) . . . no
H7A C7 H7B 108(2) . . . no

loop_
_geom_bond_atom_site_label_1
_geom_bond_atom_site_label_2
_geom_bond_distance
_geom_bond_site_symmetry_1
_geom_bond_site_symmetry_2
_geom_bond_publ_flag
Cu1 Cl1 2.2948(5) . . yes
Cu1 N4 1.9942(13) . . yes
Cl2 C7 1.7906(15) . . yes
N1 N2 1.3529(18) . . yes
N1 C5 1.328(2) . . yes
N1 C6 1.4680(19) . . yes
N2 N3 1.290(2) . . yes
N3 N4 1.3594(19) . . yes
N4 C5 1.3197(18) . . yes
C6 C7 1.513(2) . . no
C5 H5 0.86(2) . . no
C6 H6A 0.90(2) . . no
C6 H6B 0.95(3) . . no
C7 H7A 0.96(3) . . no
C7 H7B 0.94(3) . . no

loop_
_geom_contact_atom_site_label_1
_geom_contact_atom_site_label_2
_geom_contact_distance
_geom_contact_site_symmetry_1
_geom_contact_site_symmetry_2
_geom_contact_publ_flag
Cu1 Cl1 2.9864(6) . 2_544 no
Cu1 Cl1 2.9864(6) . 4_575 no
Cu1 H5 3.65(2) . 2_554 no
Cu1 H5 3.65(2) . 4_565 no
Cl1 N3 3.4520(16) . . no
Cl1 C5 3.4994(15) . 1_565 no
Cl1 Cl1 3.6918(8) . 4_575 no
Cl1 N3 3.4868(15) . 4_574 no
Cl1 Cu1 2.9864(6) . 2_554 no
Cl1 C5 3.5038(16) . 2_554 no
Cl1 C6 3.5166(17) . 4_564 no
Cl1 Cu1 2.9864(6) . 4_574 no
Cl1 Cl1 3.6918(8) . 4_574 no
Cl1 C5 3.3437(16) . 4_564 no
Cl2 Cl2 3.4455(8) . 3_655 no
Cl1 H6A 2.98(2) . 1_565 no
Cl1 H5 3.04(2) . 2_554 no
Cl1 H5 3.00(2) . 4_564 no
Cl1 H5 2.73(2) . 1_565 no
Cl2 H7A 2.98(3) . 2_645 no
Cl2 H6B 2.93(3) . 4_554 no
Cl2 H7B 3.11(3) . 4_555 no
N3 C6 3.445(2) . 1_565 no
N3 Cl1 3.4520(16) . . no
N3 C5 3.288(2) . 4_565 no
N3 Cl1 3.4868(15) . 4_575 no
N2 H7B 2.68(3) . 4_565 no
N2 H7A 2.70(3) . . no
N3 H6A 2.78(3) . 1_565 no
N3 H7B 2.94(3) . 4_565 no
C5 Cl1 3.4994(15) . 1_545 no
C5 Cl1 3.5038(16) . 2_544 no
C5 Cl1 3.3437(16) . 4_565 no
C5 N3 3.288(2) . 4_564 no
C6 N3 3.445(2) . 1_545 no
C6 Cl1 3.5166(17) . 4_565 no
H5 Cl1 2.73(2) . 1_545 no
H5 H6A 2.52(3) . . no
H5 Cu1 3.65(2) . 2_544 no
H5 Cl1 3.04(2) . 2_544 no
H5 Cu1 3.65(2) . 4_564 no
H5 Cl1 3.00(2) . 4_565 no
H6A Cl1 2.98(2) . 1_545 no
H6A N3 2.78(3) . 1_545 no
H6A H5 2.52(3) . . no
H6B Cl2 2.93(3) . 4_555 no
H7A N2 2.70(3) . . no
H7A Cl2 2.98(3) . 2_655 no
H7B Cl2 3.11(3) . 4_554 no
H7B N2 2.68(3) . 4_564 no
H7B N3 2.94(3) . 4_564 no

loop_
_geom_hbond_atom_site_label_D
_geom_hbond_atom_site_label_H
_geom_hbond_atom_site_label_A
_geom_hbond_distance_DH
_geom_hbond_distance_HA
_geom_hbond_distance_DA
_geom_hbond_angle_DHA
_geom_hbond_site_symmetry_A
_geom_hbond_publ_flag
C5 H5 Cl1 0.86(2) 2.73(2) 3.4994(15) 149.2(19) 1_545 yes

loop_
_geom_torsion_atom_site_label_1
_geom_torsion_atom_site_label_2
_geom_torsion_atom_site_label_3
_geom_torsion_atom_site_label_4
_geom_torsion
_geom_torsion_site_symmetry_1
_geom_torsion_site_symmetry_2
_geom_torsion_site_symmetry_3
_geom_torsion_site_symmetry_4
_geom_torsion_publ_flag
Cl1 Cu1 N4 N3 63.06(11) . . . . no
Cl1 Cu1 N4 C5 -126.05(13) . . . . no
Cl1 Cu1 N4 N3 -116.94(11) 3_575 . . . no
Cl1 Cu1 N4 C5 53.95(13) 3_575 . . . no
C5 N1 N2 N3 -0.53(17) . . . . no
C6 N1 N2 N3 -178.18(13) . . . . no
N2 N1 C5 N4 0.38(16) . . . . no
C6 N1 C5 N4 177.80(13) . . . . no
N2 N1 C6 C7 -50.33(17) . . . . no
C5 N1 C6 C7 132.55(15) . . . . no
N1 N2 N3 N4 0.47(17) . . . . no
N2 N3 N4 Cu1 172.30(10) . . . . no
N2 N3 N4 C5 -0.24(17) . . . . no
Cu1 N4 C5 N1 -172.21(10) . . . . no
N3 N4 C5 N1 -0.09(17) . . . . no
N1 C6 C7 Cl2 -177.98(10) . . . . no
